data_4130844
loop_
_publ_author_name
'Karothu, Durga Prasad'
'Weston, James'
'Desta, Israel Tilahun'
'Naumov, Pan\<ce'

_publ_section_title
;
 Shape-Memory and Self-Healing Effects in Mechanosalient Molecular
 Crystals.
;
_journal_issue 40
_journal_name_full 'Journal of the American Chemical Society'
_journal_page_first 13298
_journal_page_last 13306
_journal_paper_doi 10.1021/jacs.6b07406
_journal_volume 138
_journal_year 2016
_chemical_formula_moiety 'C8 H6 O4'
_chemical_formula_sum 'C8 H6 O4'
_chemical_formula_weight 166.13
_space_group_crystal_system triclinic
_space_group_IT_number 2
_space_group_name_Hall '-P 1'
_space_group_name_H-M_alt 'P -1'
_atom_sites_solution_hydrogens mixed
_atom_sites_solution_primary iterative
_audit_creation_date 2016-07-03
_audit_creation_method
;
Olex2 1.2
(compiled 2016.02.19 svn.r3266 for OlexSys, GUI svn.r5155)
;
_cell_angle_alpha 82.942(2)
_cell_angle_beta 81.006(2)
_cell_angle_gamma 88.982(2)
_cell_formula_units_Z 1
_cell_length_a 3.7793(6)
_cell_length_b 6.4791(10)
_cell_length_c 7.4040(11)
_cell_measurement_reflns_used 4967
_cell_measurement_temperature 390(2)
_cell_measurement_theta_max 26.0
_cell_measurement_theta_min 2.8
_cell_volume 177.71(5)
_computing_cell_refinement 'SAINT v8.34A (Bruker, 2013)'
_computing_data_reduction 'SAINT v8.34A (Bruker, 2013)'
_computing_molecular_graphics 'Olex2 (Dolomanov et al., 2009)'
_computing_publication_material 'Olex2 (Dolomanov et al., 2009)'
_computing_structure_refinement 'ShelXL (Sheldrick, 2015)'
_computing_structure_solution 'olex2.solve (Bourhis et al., 2015)'
_diffrn_ambient_temperature 389.99
_diffrn_measured_fraction_theta_full 0.998
_diffrn_measured_fraction_theta_max 0.999
_diffrn_measurement_device_type 'Bruker APEX-II CCD'
_diffrn_measurement_method '\f and \w scans'
_diffrn_radiation_type MoK\a
_diffrn_radiation_wavelength 0.71073
_diffrn_reflns_av_R_equivalents 0.0189
_diffrn_reflns_av_unetI/netI 0.0102
_diffrn_reflns_Laue_measured_fraction_full 0.998
_diffrn_reflns_Laue_measured_fraction_max 0.999
_diffrn_reflns_limit_h_max 4
_diffrn_reflns_limit_h_min -4
_diffrn_reflns_limit_k_max 7
_diffrn_reflns_limit_k_min -7
_diffrn_reflns_limit_l_max 9
_diffrn_reflns_limit_l_min -9
_diffrn_reflns_number 4915
_diffrn_reflns_point_group_measured_fraction_full 0.998
_diffrn_reflns_point_group_measured_fraction_max 0.999
_diffrn_reflns_theta_full 25.242
_diffrn_reflns_theta_max 25.995
_diffrn_reflns_theta_min 2.806
_diffrn_standards_number 0
_exptl_absorpt_coefficient_mu 0.127
_exptl_absorpt_correction_T_max 0.7461
_exptl_absorpt_correction_T_min 0.6481
_exptl_absorpt_correction_type multi-scan
_exptl_absorpt_process_details
;
SADABS-2014/5 (Bruker,2014/5) was used for absorption correction.
wR2(int) was 0.0705 before and 0.0461 after correction.
The Ratio of minimum to maximum transmission is 0.8687.
The \l/2 correction factor is 0.00150.
;
_exptl_crystal_colour Colorless
_exptl_crystal_density_diffrn 1.552
_exptl_crystal_description cuboid
_exptl_crystal_F_000 86
_exptl_crystal_size_max 0.3
_exptl_crystal_size_mid 0.2
_exptl_crystal_size_min 0.2
_refine_diff_density_max 0.194
_refine_diff_density_min -0.189
_refine_diff_density_rms 0.039
_refine_ls_extinction_method none
_refine_ls_goodness_of_fit_ref 1.147
_refine_ls_hydrogen_treatment mixed
_refine_ls_matrix_type full
_refine_ls_number_parameters 59
_refine_ls_number_reflns 697
_refine_ls_number_restraints 0
_refine_ls_restrained_S_all 1.147
_refine_ls_R_factor_all 0.0430
_refine_ls_R_factor_gt 0.0395
_refine_ls_shift/su_max 0.000
_refine_ls_shift/su_mean 0.000
_refine_ls_structure_factor_coef Fsqd
_refine_ls_weighting_details 'w=1/[\s^2^(Fo^2^)+(0.0590P)^2^+0.0480P] where P=(Fo^2^+2Fc^2^)/3'
_refine_ls_weighting_scheme calc
_refine_ls_wR_factor_gt 0.1142
_refine_ls_wR_factor_ref 0.1174
_reflns_Friedel_coverage 0.000
_reflns_number_gt 629
_reflns_number_total 697
_reflns_threshold_expression 'I > 2\s(I)'
_cod_data_source_file ja6b07406_si_020.cif
_cod_data_source_block TA_Form1
_cod_depositor_comments
;
The following automatic conversions were performed:

data item '_exptl_absorpt_correction_type' value 'MULTI-SCAN' was
changed to 'multi-scan' in accordance with the
/home/saulius/struct/COD-crude-data/automatic-downloads/DataCite-retrospective/ACS/depositions/lib/dictionaries/cif_core.dic
dictionary named 'cif_core.dic' version 2.4.2 last updated on
2011-04-26.

Automatic conversion script
Id: cif_fix_values 6909 2019-04-08 15:41:33Z antanas 
;
_cod_database_code 4130844
_shelx_space_group_comment
;
The symmetry employed for this shelxl refinement is uniquely defined
by the following loop, which should always be used as a source of
symmetry information in preference to the above space-group names.
They are only intended as comments.
;
_shelx_estimated_absorpt_t_max 0.975
_shelx_estimated_absorpt_t_min 0.963
_olex2_refinement_description
;
1. Fixed Uiso
 At 1.2 times of:
  All C(H) groups
2.a Aromatic/amide H refined with riding coordinates:
 C4(H4), C3(H3)
;
_shelx_shelxl_version_number 2014/7
_olex2_submission_special_instructions 'No special instructions were received'

loop_
_space_group_symop_operation_xyz
'x, y, z'
'-x, -y, -z'

loop_
_atom_site_label
_atom_site_type_symbol
_atom_site_fract_x
_atom_site_fract_y
_atom_site_fract_z
_atom_site_U_iso_or_equiv
_atom_site_adp_type
_atom_site_occupancy
_atom_site_site_symmetry_order
_atom_site_calc_flag
_atom_site_refinement_flags_posn
O2 O 0.4340(3) 0.96308(18) 0.73394(16) 0.0555(4) Uani 1 1 d .
O1 O 0.2806(4) 0.7615(2) 0.53739(15) 0.0621(5) Uani 1 1 d .
C2 C 0.1412(3) 0.64488(19) 0.85517(18) 0.0325(4) Uani 1 1 d .
C4 C 0.0118(4) 0.4569(2) 0.81991(19) 0.0374(4) Uani 1 1 d .
H4 H 0.0200 0.4287 0.6992 0.045 Uiso 1 1 calc R
C3 C 0.1295(4) 0.6882(2) 1.0348(2) 0.0365(4) Uani 1 1 d .
H3 H 0.2163 0.8144 1.0576 0.044 Uiso 1 1 calc R
C1 C 0.2955(4) 0.8007(2) 0.69989(19) 0.0365(4) Uani 1 1 d .
H1 H 0.427(9) 0.887(5) 0.409(5) 0.155(14) Uiso 1 1 d .

loop_
_atom_site_aniso_label
_atom_site_aniso_U_11
_atom_site_aniso_U_22
_atom_site_aniso_U_33
_atom_site_aniso_U_23
_atom_site_aniso_U_13
_atom_site_aniso_U_12
O2 0.0820(9) 0.0433(7) 0.0386(7) 0.0024(5) -0.0039(6) -0.0279(6)
O1 0.0970(10) 0.0568(8) 0.0304(6) 0.0019(5) -0.0051(6) -0.0350(7)
C2 0.0326(7) 0.0321(7) 0.0313(8) 0.0011(5) -0.0033(5) -0.0028(5)
C4 0.0474(8) 0.0365(8) 0.0275(7) -0.0021(5) -0.0040(6) -0.0080(6)
C3 0.0447(8) 0.0301(7) 0.0341(7) -0.0024(5) -0.0046(6) -0.0097(5)
C1 0.0409(7) 0.0342(7) 0.0324(7) 0.0009(6) -0.0028(6) -0.0071(6)

loop_
_atom_type_symbol
_atom_type_description
_atom_type_scat_dispersion_real
_atom_type_scat_dispersion_imag
_atom_type_scat_source
C C 0.0033 0.0016 'International Tables Vol C Tables 4.2.6.8 and 6.1.1.4'
H H 0.0000 0.0000 'International Tables Vol C Tables 4.2.6.8 and 6.1.1.4'
O O 0.0106 0.0060 'International Tables Vol C Tables 4.2.6.8 and 6.1.1.4'

loop_
_geom_angle_atom_site_label_1
_geom_angle_atom_site_label_2
_geom_angle_atom_site_label_3
_geom_angle
_geom_angle_site_symmetry_1
C1 O1 H1 117.0(15) .
C4 C2 C1 120.02(13) .
C3 C2 C4 120.48(13) .
C3 C2 C1 119.50(13) .
C2 C4 H4 120.1 .
C3 C4 C2 119.75(14) 2_567
C3 C4 H4 120.1 2_567
C2 C3 H3 120.1 .
C4 C3 C2 119.77(13) 2_567
C4 C3 H3 120.1 2_567
O2 C1 O1 123.04(13) .
O2 C1 C2 119.24(13) .
O1 C1 C2 117.71(12) .

loop_
_geom_bond_atom_site_label_1
_geom_bond_atom_site_label_2
_geom_bond_distance
_geom_bond_site_symmetry_2
O2 C1 1.2531(18) .
O1 C1 1.2697(18) .
O1 H1 1.24(4) .
C2 C4 1.389(2) .
C2 C3 1.387(2) .
C2 C1 1.4858(18) .
C4 H4 0.9300 .
C4 C3 1.384(2) 2_567
C3 C4 1.384(2) 2_567
C3 H3 0.9300 .

loop_
_geom_torsion_atom_site_label_1
_geom_torsion_atom_site_label_2
_geom_torsion_atom_site_label_3
_geom_torsion_atom_site_label_4
_geom_torsion
_geom_torsion_site_symmetry_4
C4 C2 C3 C4 0.1(2) 2_567
C4 C2 C1 O2 -174.98(13) .
C4 C2 C1 O1 4.8(2) .
C3 C2 C4 C3 -0.1(2) 2_567
C3 C2 C1 O2 4.7(2) .
C3 C2 C1 O1 -175.52(13) .
C1 C2 C4 C3 179.58(12) 2_567
C1 C2 C3 C4 -179.58(12) 2_567
